data_4326147
loop_
_publ_author_name
'Rong-Jia Wei'
'Jun Tao'
'Rong-Bin Huang'
'Lan-Sun Zheng'

_publ_contact_author_address
;
Department of Chemistry
Xiamen University
Xiamen 361005
P. R. China
;
_publ_contact_author_email taojun@xmu.edu.cn
_publ_contact_author_name 'Prof. Jun Tao'
_publ_contact_author_phone 86-592-2188138
_publ_section_title
;
 Reversible and Irreversible Vapor-Induced Guest Molecule Exchange in
 Spin-Crossover Compounds
;
_journal_name_full 'Inorganic Chemistry'
_journal_page_first 8553
_journal_page_last 8564
_journal_paper_doi 10.1021/ic201142t
_journal_volume 50
_journal_year 2011
_chemical_formula_sum 'C22 H21 Fe N7 S2'
_chemical_formula_weight 503.43
_chemical_name_systematic
; 
 ? 
;
_space_group_IT_number 19
_symmetry_cell_setting orthorhombic
_symmetry_space_group_name_Hall 'P 2ac 2ab'
_symmetry_space_group_name_H-M 'P 21 21 21'
_atom_sites_solution_hydrogens geom
_atom_sites_solution_primary direct
_atom_sites_solution_secondary difmap
_audit_creation_method SHELXL-97
_cell_angle_alpha 90.00
_cell_angle_beta 90.00
_cell_angle_gamma 90.00
_cell_formula_units_Z 4
_cell_length_a 11.6555(17)
_cell_length_b 13.0431(19)
_cell_length_c 15.381(2)
_cell_measurement_temperature 150(2)
_cell_volume 2338.3(6)
_computing_cell_refinement 'CrysAlis RED, Oxford Diffraction Ltd.'
_computing_data_collection 'CrysAlis CCD, Oxford Diffraction Ltd.'
_computing_data_reduction 'CrysAlis RED, Oxford Diffraction Ltd.'
_computing_structure_refinement 'SHELXL-97 (Sheldrick, 1997)'
_computing_structure_solution 'SHELXS-97 (Sheldrick, 1990)'
_diffrn_ambient_temperature 150(2)
_diffrn_measured_fraction_theta_full 0.995
_diffrn_measured_fraction_theta_max 0.995
_diffrn_measurement_device_type 'Oxford Gemini S Ultra'
_diffrn_radiation_monochromator graphite
_diffrn_radiation_source 'fine-focus sealed tube'
_diffrn_radiation_type MoK\a
_diffrn_radiation_wavelength 0.71073
_diffrn_reflns_av_R_equivalents 0.0377
_diffrn_reflns_av_sigmaI/netI 0.0812
_diffrn_reflns_limit_h_max 12
_diffrn_reflns_limit_h_min -14
_diffrn_reflns_limit_k_max 16
_diffrn_reflns_limit_k_min -16
_diffrn_reflns_limit_l_max 18
_diffrn_reflns_limit_l_min -14
_diffrn_reflns_number 6786
_diffrn_reflns_theta_full 26.00
_diffrn_reflns_theta_max 26.00
_diffrn_reflns_theta_min 2.69
_exptl_absorpt_coefficient_mu 0.848
_exptl_absorpt_correction_T_max 0.8905
_exptl_absorpt_correction_T_min 0.8354
_exptl_absorpt_correction_type multi-scan
_exptl_absorpt_process_details
;
CrysAlis RED, Oxford Diffraction Ltd.,
Version 1.171.32.4 (release 27-04-2006 CrysAlis171 .NET)
(compiled Apr 27 2007,17:53:11)
empirical absorption correction using spherical harmonics,
implemented in SCALE3 ABSPACK scaling algorithm.
;
_exptl_crystal_colour yellow
_exptl_crystal_density_diffrn 1.430
_exptl_crystal_description block-like
_exptl_crystal_F_000 1040
_exptl_crystal_size_max 0.22
_exptl_crystal_size_mid 0.18
_exptl_crystal_size_min 0.14
_refine_diff_density_max 0.284
_refine_diff_density_min -0.268
_refine_diff_density_rms 0.058
_refine_ls_abs_structure_details 'Flack H D (1983), Acta Cryst. A39, 876-881'
_refine_ls_abs_structure_Flack 0.005(18)
_refine_ls_extinction_method none
_refine_ls_goodness_of_fit_ref 0.908
_refine_ls_hydrogen_treatment constr
_refine_ls_matrix_type full
_refine_ls_number_parameters 289
_refine_ls_number_reflns 4467
_refine_ls_number_restraints 0
_refine_ls_restrained_S_all 0.908
_refine_ls_R_factor_all 0.0501
_refine_ls_R_factor_gt 0.0384
_refine_ls_shift/su_max 0.001
_refine_ls_shift/su_mean 0.000
_refine_ls_structure_factor_coef Fsqd
_refine_ls_weighting_details 'calc w=1/[\s^2^(Fo^2^)+(0.0239P)^2^+0.0000P] where P=(Fo^2^+2Fc^2^)/3'
_refine_ls_weighting_scheme calc
_refine_ls_wR_factor_gt 0.0679
_refine_ls_wR_factor_ref 0.0703
_reflns_number_gt 3612
_reflns_number_total 4467
_reflns_threshold_expression >2sigma(I)
_cod_data_source_file ic201142t_si_001_01.cif
_cod_data_source_block MeCNat150K
_cod_database_code 4326147

loop_
_symmetry_equiv_pos_as_xyz
'x, y, z'
'-x+1/2, -y, z+1/2'
'-x, y+1/2, -z+1/2'
'x+1/2, -y+1/2, -z'

loop_
_atom_site_label
_atom_site_type_symbol
_atom_site_fract_x
_atom_site_fract_y
_atom_site_fract_z
_atom_site_U_iso_or_equiv
_atom_site_adp_type
_atom_site_occupancy
_atom_site_symmetry_multiplicity
_atom_site_calc_flag
_atom_site_refinement_flags
Fe1 Fe -0.29844(4) -0.14015(4) -0.06640(3) 0.01738(11) Uani 1 1 d .
S1 S 0.01788(8) -0.17353(8) -0.26709(6) 0.0322(3) Uani 1 1 d .
S2 S -0.34220(9) -0.50676(7) -0.00593(7) 0.0374(3) Uani 1 1 d .
N1 N -0.2254(2) -0.12248(19) 0.06291(17) 0.0177(6) Uani 1 1 d .
N2 N -0.2621(2) 0.02924(19) -0.05945(17) 0.0169(6) Uani 1 1 d .
N3 N -0.4421(2) -0.1389(2) -0.15667(16) 0.0192(6) Uani 1 1 d .
N4 N -0.4452(2) -0.0807(2) 0.01210(17) 0.0185(7) Uani 1 1 d .
N5 N -0.1627(2) -0.1610(2) -0.14889(17) 0.0281(7) Uani 1 1 d .
N6 N -0.3335(2) -0.2961(2) -0.03869(17) 0.0241(7) Uani 1 1 d .
N7 N -0.3795(3) -0.3768(2) -0.33192(19) 0.0339(8) Uani 1 1 d .
C1 C -0.1133(3) -0.1178(2) 0.0810(2) 0.0209(8) Uani 1 1 d .
H1A H -0.0612 -0.1267 0.0358 0.025 Uiso 1 1 calc R
C2 C -0.0719(3) -0.1007(3) 0.1626(2) 0.0237(8) Uani 1 1 d .
H2A H 0.0066 -0.0990 0.1732 0.028 Uiso 1 1 calc R
C3 C -0.1500(3) -0.0858(3) 0.2294(2) 0.0265(9) Uani 1 1 d .
H3A H -0.1248 -0.0753 0.2860 0.032 Uiso 1 1 calc R
C4 C -0.2643(3) -0.0868(3) 0.2107(2) 0.0250(9) Uani 1 1 d .
H4A H -0.3179 -0.0751 0.2544 0.030 Uiso 1 1 calc R
C5 C -0.3002(3) -0.1051(2) 0.12671(19) 0.0195(7) Uani 1 1 d .
C6 C -0.4247(3) -0.1120(3) 0.1025(2) 0.0260(9) Uani 1 1 d .
H6A H -0.4508 -0.1820 0.1103 0.031 Uiso 1 1 calc R
H6B H -0.4690 -0.0684 0.1410 0.031 Uiso 1 1 calc R
C7 C -0.1593(3) 0.0714(3) -0.0742(2) 0.0234(8) Uani 1 1 d .
H7A H -0.1052 0.0338 -0.1051 0.028 Uiso 1 1 calc R
C8 C -0.1298(3) 0.1680(3) -0.0456(2) 0.0299(9) Uani 1 1 d .
H8A H -0.0582 0.1955 -0.0584 0.036 Uiso 1 1 calc R
C9 C -0.2085(4) 0.2231(3) 0.0022(2) 0.0369(9) Uani 1 1 d .
H9A H -0.1914 0.2889 0.0217 0.044 Uiso 1 1 calc R
C10 C -0.3128(3) 0.1788(3) 0.0205(2) 0.0307(9) Uani 1 1 d .
H10A H -0.3664 0.2135 0.0543 0.037 Uiso 1 1 calc R
C11 C -0.3378(3) 0.0815(2) -0.0119(2) 0.0197(8) Uani 1 1 d .
C12 C -0.4512(3) 0.0318(2) 0.0011(2) 0.0203(8) Uani 1 1 d .
H12A H -0.4872 0.0612 0.0522 0.024 Uiso 1 1 calc R
H12B H -0.4996 0.0471 -0.0485 0.024 Uiso 1 1 calc R
C13 C -0.4358(3) -0.1498(3) -0.2425(2) 0.0239(8) Uani 1 1 d .
H13A H -0.3637 -0.1534 -0.2681 0.029 Uiso 1 1 calc R
C14 C -0.5314(3) -0.1562(3) -0.2952(2) 0.0278(9) Uani 1 1 d .
H14A H -0.5234 -0.1637 -0.3550 0.033 Uiso 1 1 calc R
C15 C -0.6377(3) -0.1513(3) -0.2583(2) 0.0280(8) Uani 1 1 d .
H15A H -0.7034 -0.1556 -0.2924 0.034 Uiso 1 1 calc R
C16 C -0.6457(3) -0.1399(3) -0.1700(2) 0.0245(8) Uani 1 1 d .
H16A H -0.7173 -0.1355 -0.1436 0.029 Uiso 1 1 calc R
C17 C -0.5469(3) -0.1349(3) -0.1203(2) 0.0213(8) Uani 1 1 d .
C18 C -0.5505(3) -0.1279(3) -0.0236(2) 0.0243(8) Uani 1 1 d .
H18A H -0.6165 -0.0875 -0.0063 0.029 Uiso 1 1 calc R
H18B H -0.5596 -0.1962 0.0006 0.029 Uiso 1 1 calc R
C19 C -0.0865(3) -0.1648(3) -0.1987(2) 0.0216(8) Uani 1 1 d .
C20 C -0.3378(3) -0.3843(3) -0.0247(2) 0.0212(8) Uani 1 1 d .
C21 C -0.1924(3) -0.4180(3) -0.2484(3) 0.0475(11) Uani 1 1 d .
H21A H -0.1273 -0.4063 -0.2853 0.071 Uiso 1 1 calc R
H21B H -0.1935 -0.4885 -0.2305 0.071 Uiso 1 1 calc R
H21C H -0.1872 -0.3747 -0.1981 0.071 Uiso 1 1 calc R
C22 C -0.2975(4) -0.3946(3) -0.2960(2) 0.0302(9) Uani 1 1 d .

loop_
_atom_site_aniso_label
_atom_site_aniso_U_11
_atom_site_aniso_U_22
_atom_site_aniso_U_33
_atom_site_aniso_U_23
_atom_site_aniso_U_13
_atom_site_aniso_U_12
Fe1 0.0143(2) 0.0199(2) 0.0179(2) -0.0008(2) 0.0015(2) 0.0005(2)
S1 0.0251(5) 0.0425(6) 0.0290(5) 0.0017(4) 0.0104(4) 0.0002(5)
S2 0.0330(6) 0.0217(5) 0.0576(7) 0.0083(5) -0.0160(5) -0.0031(5)
N1 0.0158(15) 0.0173(15) 0.0199(13) 0.0024(12) 0.0007(13) 0.0009(12)
N2 0.0170(15) 0.0177(14) 0.0162(14) 0.0026(12) -0.0026(13) -0.0006(12)
N3 0.0231(16) 0.0152(14) 0.0193(14) 0.0001(13) 0.0000(12) -0.0026(14)
N4 0.0122(15) 0.0226(16) 0.0207(16) 0.0009(13) 0.0009(12) -0.0031(12)
N5 0.0277(18) 0.0264(19) 0.0303(17) -0.0053(14) 0.0059(14) 0.0001(15)
N6 0.0160(16) 0.0242(18) 0.0323(17) 0.0017(13) -0.0037(13) -0.0009(14)
N7 0.035(2) 0.031(2) 0.0353(19) -0.0042(16) 0.0035(16) 0.0054(18)
C1 0.0154(17) 0.021(2) 0.026(2) -0.0018(16) 0.0035(16) -0.0004(15)
C2 0.022(2) 0.025(2) 0.0244(19) -0.0027(16) -0.0070(17) -0.0016(17)
C3 0.033(2) 0.029(2) 0.0167(18) -0.0024(16) -0.0042(18) -0.0001(18)
C4 0.022(2) 0.034(2) 0.0192(18) -0.0032(16) 0.0050(16) -0.0005(17)
C5 0.0192(18) 0.0203(18) 0.0190(17) 0.0015(13) 0.0000(17) 0.0035(17)
C6 0.0156(19) 0.041(3) 0.0216(19) 0.0009(16) 0.0030(15) -0.0026(18)
C7 0.027(2) 0.0265(19) 0.0167(17) 0.0047(16) 0.0019(17) -0.0021(16)
C8 0.027(2) 0.029(2) 0.034(2) 0.0004(16) 0.0001(16) -0.0133(17)
C9 0.046(3) 0.0236(19) 0.041(2) -0.0063(17) -0.007(2) -0.012(2)
C10 0.034(2) 0.0247(19) 0.033(2) -0.0085(16) 0.0035(19) 0.0004(18)
C11 0.0207(19) 0.0195(19) 0.0188(18) 0.0024(15) -0.0036(16) 0.0017(16)
C12 0.0165(19) 0.0200(19) 0.0243(18) -0.0051(15) -0.0033(15) 0.0065(15)
C13 0.028(2) 0.019(2) 0.0247(19) -0.0046(17) 0.0011(16) 0.0006(17)
C14 0.037(2) 0.025(2) 0.0213(18) 0.0006(16) -0.0085(17) 0.0033(19)
C15 0.029(2) 0.022(2) 0.033(2) 0.0007(17) -0.0162(16) 0.0021(18)
C16 0.0197(18) 0.0168(18) 0.0369(19) -0.0011(17) -0.0052(15) 0.0005(18)
C17 0.0199(19) 0.0171(18) 0.0268(19) 0.0013(17) -0.0036(15) 0.0015(17)
C18 0.0171(18) 0.028(2) 0.0273(18) -0.0010(16) 0.0009(15) -0.0008(17)
C19 0.027(2) 0.020(2) 0.0176(17) -0.0036(15) -0.0025(16) -0.0019(16)
C20 0.0118(17) 0.025(2) 0.0267(18) -0.0033(15) -0.0059(15) 0.0028(16)
C21 0.037(3) 0.044(3) 0.062(3) -0.002(2) -0.008(2) -0.004(2)
C22 0.037(2) 0.025(2) 0.028(2) -0.0052(15) 0.012(2) -0.003(2)

loop_
_atom_type_symbol
_atom_type_description
_atom_type_scat_dispersion_real
_atom_type_scat_dispersion_imag
_atom_type_scat_source
C C 0.0033 0.0016 'International Tables Vol C Tables 4.2.6.8 and 6.1.1.4'
H H 0.0000 0.0000 'International Tables Vol C Tables 4.2.6.8 and 6.1.1.4'
N N 0.0061 0.0033 'International Tables Vol C Tables 4.2.6.8 and 6.1.1.4'
S S 0.1246 0.1234 'International Tables Vol C Tables 4.2.6.8 and 6.1.1.4'
Fe Fe 0.3463 0.8444 'International Tables Vol C Tables 4.2.6.8 and 6.1.1.4'

loop_
_geom_angle_atom_site_label_1
_geom_angle_atom_site_label_2
_geom_angle_atom_site_label_3
_geom_angle
N5 Fe1 N6 98.39(11)
N5 Fe1 N3 101.56(10)
N6 Fe1 N3 89.27(11)
N5 Fe1 N1 106.16(10)
N6 Fe1 N1 89.61(10)
N3 Fe1 N1 152.11(9)
N5 Fe1 N4 166.88(11)
N6 Fe1 N4 94.42(10)
N3 Fe1 N4 75.69(10)
N1 Fe1 N4 76.62(9)
N5 Fe1 N2 90.83(11)
N6 Fe1 N2 165.66(10)
N3 Fe1 N2 99.67(10)
N1 Fe1 N2 77.23(9)
N4 Fe1 N2 77.17(10)
C5 N1 C1 118.6(3)
C5 N1 Fe1 115.8(2)
C1 N1 Fe1 125.3(2)
C11 N2 C7 118.4(3)
C11 N2 Fe1 113.8(2)
C7 N2 Fe1 124.3(2)
C13 N3 C17 117.9(3)
C13 N3 Fe1 126.2(2)
C17 N3 Fe1 115.7(2)
C6 N4 C12 113.0(3)
C6 N4 C18 111.8(3)
C12 N4 C18 109.4(3)
C6 N4 Fe1 106.9(2)
C12 N4 Fe1 108.60(19)
C18 N4 Fe1 106.89(19)
C19 N5 Fe1 174.4(3)
C20 N6 Fe1 171.3(3)
N1 C1 C2 123.0(3)
C1 C2 C3 118.2(3)
C4 C3 C2 119.0(3)
C3 C4 C5 119.7(3)
N1 C5 C4 121.4(3)
N1 C5 C6 116.1(3)
C4 C5 C6 122.4(3)
N4 C6 C5 112.1(3)
N2 C7 C8 123.1(3)
C7 C8 C9 118.8(3)
C10 C9 C8 118.6(3)
C9 C10 C11 119.6(3)
N2 C11 C10 121.5(3)
N2 C11 C12 116.1(3)
C10 C11 C12 122.3(3)
N4 C12 C11 114.0(3)
N3 C13 C14 123.1(3)
C15 C14 C13 119.0(3)
C14 C15 C16 118.7(3)
C15 C16 C17 119.8(3)
N3 C17 C16 121.6(3)
N3 C17 C18 116.3(3)
C16 C17 C18 122.1(3)
N4 C18 C17 111.9(3)
N5 C19 S1 178.4(3)
N6 C20 S2 179.3(4)
N7 C22 C21 179.1(4)

loop_
_geom_bond_atom_site_label_1
_geom_bond_atom_site_label_2
_geom_bond_distance
Fe1 N5 2.046(3)
Fe1 N6 2.118(3)
Fe1 N3 2.175(3)
Fe1 N1 2.176(3)
Fe1 N4 2.233(3)
Fe1 N2 2.252(3)
S1 C19 1.612(4)
S2 C20 1.624(3)
N1 C5 1.332(4)
N1 C1 1.337(4)
N2 C11 1.334(4)
N2 C7 1.338(4)
N3 C13 1.329(4)
N3 C17 1.345(4)
N4 C6 1.468(4)
N4 C12 1.478(4)
N4 C18 1.480(4)
N5 C19 1.175(4)
N6 C20 1.172(4)
N7 C22 1.127(4)
C1 C2 1.364(4)
C2 C3 1.386(5)
C3 C4 1.363(5)
C4 C5 1.379(4)
C5 C6 1.501(5)
C7 C8 1.377(4)
C8 C9 1.378(5)
C9 C10 1.376(5)
C10 C11 1.394(4)
C11 C12 1.485(4)
C13 C14 1.380(4)
C14 C15 1.365(5)
C15 C16 1.368(4)
C16 C17 1.384(4)
C17 C18 1.490(4)
C21 C22 1.460(5)
